data_7246577
loop_
_publ_author_name
'Zorina-Tikhonova, Ekaterina N.'
'Chistyakov, Aleksandr S.'
'Novikova, Veronika A.'
'Knyazev, Daniil A.'
'Gogoleva, Natalia V.'
'Blinou, Daniil O.'
'Efimov, Nikolay N.'
'Dorovatovskii, Pavel V.'
'Kiskin, Mikhail A.'
'Eremenko, Igor L.'
'Vologzhanina, Anna V.'

_publ_section_title
;
 Design and synthesis of copper(ii) malonates with N,N&#x2032;-containing
 linkers
;
_journal_issue 19
_journal_name_full CrystEngComm
_journal_page_first 2859
_journal_page_last 2870
_journal_paper_doi 10.1039/D3CE00081H
_journal_volume 25
_journal_year 2023
_chemical_formula_moiety 'C48 H38 Cu4 N6 O16, 6(H2 O)'
_chemical_formula_sum 'C48 H50 Cu4 N6 O22'
_chemical_formula_weight 1317.10
_chemical_properties_physical Light-sensitive,Photo-sensitive
_space_group_crystal_system monoclinic
_space_group_IT_number 14
_space_group_name_Hall '-P 2yn'
_space_group_name_H-M_alt 'P 1 21/n 1'
_atom_sites_solution_hydrogens mixed
_atom_sites_solution_primary dual
_audit_creation_date 2023-02-17
_audit_creation_method
;
Olex2 1.5
(compiled 2022.04.07 svn.rca3783a0 for OlexSys, GUI svn.r6498)
;
_audit_update_record
;
2023-03-28 deposited with the CCDC.	2023-04-06 downloaded from the CCDC.
;
_cell_angle_alpha 90
_cell_angle_beta 105.290(2)
_cell_angle_gamma 90
_cell_formula_units_Z 2
_cell_length_a 13.4822(9)
_cell_length_b 10.2082(7)
_cell_length_c 19.4797(13)
_cell_measurement_reflns_used 3736
_cell_measurement_temperature 120
_cell_measurement_theta_max 30.86
_cell_measurement_theta_min 2.92
_cell_volume 2586.1(3)
_computing_molecular_graphics 'Olex2 1.5 (Dolomanov et al., 2009)'
_computing_publication_material 'Olex2 1.5 (Dolomanov et al., 2009)'
_computing_structure_refinement 'XL (Sheldrick, 2008)'
_computing_structure_solution 'ShelXT (Sheldrick, 2015)'
_diffrn_ambient_temperature 120
_diffrn_detector_area_resol_mean 8
_diffrn_measured_fraction_theta_full 1.000
_diffrn_measured_fraction_theta_max 0.993
_diffrn_measurement_device_type apex
_diffrn_measurement_method '\w and \f scans'
_diffrn_radiation_monochromator graphite
_diffrn_radiation_type MoK\a
_diffrn_radiation_wavelength 0.71073
_diffrn_reflns_av_R_equivalents 0.0860
_diffrn_reflns_av_unetI/netI 0.0970
_diffrn_reflns_Laue_measured_fraction_full 1.000
_diffrn_reflns_Laue_measured_fraction_max 0.993
_diffrn_reflns_limit_h_max 21
_diffrn_reflns_limit_h_min -21
_diffrn_reflns_limit_k_max 16
_diffrn_reflns_limit_k_min -15
_diffrn_reflns_limit_l_max 30
_diffrn_reflns_limit_l_min -29
_diffrn_reflns_number 35457
_diffrn_reflns_point_group_measured_fraction_full 1.000
_diffrn_reflns_point_group_measured_fraction_max 0.993
_diffrn_reflns_theta_full 25.242
_diffrn_reflns_theta_max 34.160
_diffrn_reflns_theta_min 2.127
_diffrn_source 'sealed tube'
_exptl_absorpt_coefficient_mu 1.712
_exptl_absorpt_correction_T_max 0.4362
_exptl_absorpt_correction_T_min 0.3501
_exptl_absorpt_correction_type multi-scan
_exptl_absorpt_process_details
;
SADABS-2014/5 (Bruker,2014/5) was used for absorption correction.
wR2(int) was 0.0771 before and 0.0559 after correction.
The Ratio of minimum to maximum transmission is 0.8026.
The \l/2 correction factor is 0.00150.
;
_exptl_crystal_colour blue
_exptl_crystal_colour_primary blue
_exptl_crystal_density_diffrn 1.691
_exptl_crystal_description plate
_exptl_crystal_F_000 1344
_exptl_crystal_size_max 0.28
_exptl_crystal_size_mid 0.08
_exptl_crystal_size_min 0.06
_refine_diff_density_max 0.670
_refine_diff_density_min -0.707
_refine_diff_density_rms 0.131
_refine_ls_extinction_method none
_refine_ls_goodness_of_fit_ref 0.996
_refine_ls_hydrogen_treatment constr
_refine_ls_matrix_type full
_refine_ls_number_parameters 370
_refine_ls_number_reflns 10607
_refine_ls_number_restraints 0
_refine_ls_restrained_S_all 0.996
_refine_ls_R_factor_all 0.1031
_refine_ls_R_factor_gt 0.0501
_refine_ls_shift/su_max 0.006
_refine_ls_shift/su_mean 0.000
_refine_ls_structure_factor_coef Fsqd
_refine_ls_weighting_details 'w=1/[\s^2^(Fo^2^)+(0.0403P)^2^] where P=(Fo^2^+2Fc^2^)/3'
_refine_ls_weighting_scheme calc
_refine_ls_wR_factor_gt 0.0933
_refine_ls_wR_factor_ref 0.1100
_reflns_Friedel_coverage 0.000
_reflns_number_gt 6656
_reflns_number_total 10607
_reflns_threshold_expression 'I > 2\s(I)'
_cod_data_source_file d3ce00081h2.cif
_cod_data_source_block 2
_cod_depositor_comments 'Adding full bibliography for 7246576--7246583.cif.'
_cod_database_code 7246577
_shelxl_version_number 2014-3
_shelx_space_group_comment
;
The symmetry employed for this shelxl refinement is uniquely defined
by the following loop, which should always be used as a source of
symmetry information in preference to the above space-group names.
They are only intended as comments.
;
_shelx_estimated_absorpt_t_max 0.904
_shelx_estimated_absorpt_t_min 0.646
_olex2_refinement_description
;
1.a Free rotating group:
 O9(H9A,H9B), O10(H10A,H10B), O11(H11A,H11B)
1.b Secondary CH2 refined with riding coordinates:
 C2(H2A,H2B), C5(H5A,H5B)
1.c Aromatic/amide H refined with riding coordinates:
 C7(H7), C8(H8), C10(H10), C11(H11), C12(H12), C13(H13), C14(H14), C16(H16),
 C17(H17), C18(H18), C19(H19), C21(H21), C22(H22), C23(H23), C24(H24)
;
_olex2_submission_special_instructions 'No special instructions were received'

loop_
_space_group_symop_operation_xyz
'x, y, z'
'-x+1/2, y+1/2, -z+1/2'
'-x, -y, -z'
'x-1/2, -y-1/2, z-1/2'

loop_
_atom_site_label
_atom_site_type_symbol
_atom_site_fract_x
_atom_site_fract_y
_atom_site_fract_z
_atom_site_U_iso_or_equiv
_atom_site_adp_type
_atom_site_occupancy
_atom_site_site_symmetry_order
_atom_site_calc_flag
_atom_site_refinement_flags_posn
_atom_site_refinement_flags_adp
_atom_site_refinement_flags_occupancy
_atom_site_disorder_assembly
_atom_site_disorder_group
Cu2 Cu 0.49895(2) 0.14599(3) 0.54077(2) 0.00925(7) Uani 1 1 d . . . . .
Cu1 Cu 0.37332(2) 0.43507(3) 0.33237(2) 0.01162(7) Uani 1 1 d . . . . .
O1 O 0.47990(13) 0.42178(16) 0.27883(10) 0.0142(3) Uani 1 1 d . . . . .
O2 O 0.59682(15) 0.51298(19) 0.23248(11) 0.0223(4) Uani 1 1 d . . . . .
O3 O 0.44309(13) 0.59582(16) 0.37788(9) 0.0137(3) Uani 1 1 d . . . . .
O4 O 0.48566(12) 0.80113(16) 0.36111(9) 0.0121(3) Uani 1 1 d . . . . .
O5 O 0.28928(13) 0.28968(16) 0.28246(9) 0.0133(3) Uani 1 1 d . . . . .
O6 O 0.25011(14) 0.07960(17) 0.25903(11) 0.0200(4) Uani 1 1 d . . . . .
O7 O 0.45881(13) 0.28865(16) 0.41364(9) 0.0125(3) Uani 1 1 d . . . . .
O8 O 0.47604(12) 0.07953(15) 0.44299(9) 0.0096(3) Uani 1 1 d . . . . .
N1 N 0.26966(16) 0.45919(19) 0.38990(12) 0.0146(4) Uani 1 1 d . . . . .
N2 N 0.65135(15) 0.16845(19) 0.55003(11) 0.0112(4) Uani 1 1 d . . . . .
N3 N 1.34261(14) 0.13820(19) 0.53311(11) 0.0123(4) Uani 1 1 d . . . . .
C1 C 0.52186(19) 0.5210(2) 0.25882(14) 0.0138(5) Uani 1 1 d . . . . .
C2 C 0.47686(19) 0.6554(2) 0.26580(13) 0.0131(5) Uani 1 1 d . . . . .
H2A H 0.5210 0.7231 0.2525 0.016 Uiso 1 1 calc R . . . .
H2B H 0.4079 0.6616 0.2319 0.016 Uiso 1 1 calc R . . . .
C3 C 0.46742(17) 0.6838(2) 0.34012(14) 0.0111(4) Uani 1 1 d . . . . .
C4 C 0.31203(18) 0.1675(2) 0.28371(13) 0.0125(5) Uani 1 1 d . . . . .
C5 C 0.42433(18) 0.1290(2) 0.31892(13) 0.0127(5) Uani 1 1 d . . . . .
H5A H 0.4321 0.0329 0.3160 0.015 Uiso 1 1 calc R . . . .
H5B H 0.4701 0.1710 0.2931 0.015 Uiso 1 1 calc R . . . .
C6 C 0.45541(17) 0.1715(2) 0.39605(13) 0.0106(4) Uani 1 1 d . . . . .
C7 C 0.16802(19) 0.4526(2) 0.35810(15) 0.0169(5) Uani 1 1 d . . . . .
H7 H 0.1462 0.4372 0.3083 0.020 Uiso 1 1 calc R . . . .
C8 C 0.0942(2) 0.4674(3) 0.39528(16) 0.0187(5) Uani 1 1 d . . . . .
H8 H 0.0232 0.4649 0.3708 0.022 Uiso 1 1 calc R . . . .
C9 C 0.1244(2) 0.4860(2) 0.46876(15) 0.0180(5) Uani 1 1 d . . . . .
C10 C 0.2298(2) 0.4923(3) 0.50116(15) 0.0192(5) Uani 1 1 d . . . . .
H10 H 0.2538 0.5053 0.5511 0.023 Uiso 1 1 calc R . . . .
C11 C 0.2994(2) 0.4795(2) 0.46051(14) 0.0167(5) Uani 1 1 d . . . . .
H11 H 0.3708 0.4852 0.4834 0.020 Uiso 1 1 calc R . . . .
C12 C 0.0510(2) 0.5010(3) 0.51234(16) 0.0217(6) Uani 1 1 d . . . . .
H12 H 0.0786 0.5131 0.5621 0.026 Uiso 1 1 calc R . . . .
C13 C 0.71911(17) 0.1559(2) 0.61417(14) 0.0133(5) Uani 1 1 d . . . . .
H13 H 0.6935 0.1463 0.6549 0.016 Uiso 1 1 calc R . . . .
C14 C 0.82420(18) 0.1563(2) 0.62350(14) 0.0147(5) Uani 1 1 d . . . . .
H14 H 0.8691 0.1492 0.6700 0.018 Uiso 1 1 calc R . . . .
C15 C 0.86458(17) 0.1672(2) 0.56494(14) 0.0115(5) Uani 1 1 d . . . . .
C16 C 0.79402(18) 0.1827(2) 0.49809(14) 0.0138(5) Uani 1 1 d . . . . .
H16 H 0.8176 0.1928 0.4565 0.017 Uiso 1 1 calc R . . . .
C17 C 0.69033(18) 0.1831(2) 0.49349(14) 0.0132(5) Uani 1 1 d . . . . .
H17 H 0.6437 0.1943 0.4479 0.016 Uiso 1 1 calc R . . . .
C18 C 0.97641(18) 0.1585(2) 0.57445(15) 0.0146(5) Uani 1 1 d . . . . .
H18 H 1.0196 0.1530 0.6216 0.018 Uiso 1 1 calc R . . . .
C19 C 1.02059(18) 0.1580(2) 0.52056(15) 0.0152(5) Uani 1 1 d . . . . .
H19 H 0.9765 0.1654 0.4738 0.018 Uiso 1 1 calc R . . . .
C20 C 1.13122(17) 0.1469(2) 0.52732(14) 0.0136(5) Uani 1 1 d . . . . .
C21 C 1.16620(17) 0.1573(2) 0.46603(14) 0.0136(5) Uani 1 1 d . . . . .
H21 H 1.1183 0.1670 0.4208 0.016 Uiso 1 1 calc R . . . .
C22 C 1.27025(17) 0.1534(2) 0.47118(14) 0.0130(5) Uani 1 1 d . . . . .
H22 H 1.2919 0.1618 0.4288 0.016 Uiso 1 1 calc R . . . .
C23 C 1.30846(18) 0.1213(3) 0.59159(15) 0.0164(5) Uani 1 1 d . . . . .
H23 H 1.3577 0.1054 0.6356 0.020 Uiso 1 1 calc R . . . .
C24 C 1.20545(19) 0.1260(3) 0.59100(14) 0.0171(5) Uani 1 1 d . . . . .
H24 H 1.1857 0.1150 0.6340 0.020 Uiso 1 1 calc R . . . .
O9 O 0.82185(19) 0.4809(3) 0.28300(18) 0.0506(7) Uani 1 1 d . . . . .
H9A H 0.7569 0.4894 0.2736 0.076 Uiso 1 1 d G . . . .
H9B H 0.8419 0.5479 0.2645 0.076 Uiso 1 1 d G . . . .
O10 O 0.6428(2) 0.2074(3) 0.2904(2) 0.0708(11) Uani 1 1 d . . . . .
H10A H 0.6209 0.2848 0.2795 0.106 Uiso 1 1 d G . . . .
H10B H 0.7067 0.2168 0.3096 0.106 Uiso 1 1 d G . . . .
O11 O 0.85775(19) 0.2313(2) 0.34328(12) 0.0315(5) Uani 1 1 d . . . . .
H11A H 0.8541 0.2989 0.3173 0.047 Uiso 1 1 d G . . . .
H11B H 0.8659 0.1682 0.3168 0.047 Uiso 1 1 d G . . . .

loop_
_atom_site_aniso_label
_atom_site_aniso_U_11
_atom_site_aniso_U_22
_atom_site_aniso_U_33
_atom_site_aniso_U_23
_atom_site_aniso_U_13
_atom_site_aniso_U_12
Cu2 0.00635(12) 0.01072(13) 0.01104(15) -0.00137(11) 0.00290(10) -0.00063(10)
Cu1 0.01245(14) 0.00994(13) 0.01400(16) -0.00131(11) 0.00620(12) -0.00144(11)
O1 0.0160(8) 0.0128(8) 0.0153(9) -0.0016(7) 0.0070(7) -0.0002(7)
O2 0.0203(9) 0.0240(10) 0.0284(12) -0.0054(9) 0.0165(9) -0.0017(8)
O3 0.0173(9) 0.0130(8) 0.0126(9) -0.0007(7) 0.0069(7) -0.0026(7)
O4 0.0118(8) 0.0118(8) 0.0134(9) -0.0039(7) 0.0045(7) -0.0018(6)
O5 0.0125(8) 0.0122(8) 0.0143(9) -0.0001(7) 0.0018(7) 0.0005(6)
O6 0.0170(9) 0.0163(9) 0.0247(11) -0.0055(8) 0.0022(8) -0.0044(7)
O7 0.0127(8) 0.0099(8) 0.0143(9) 0.0005(7) 0.0026(7) 0.0003(6)
O8 0.0095(7) 0.0103(7) 0.0090(8) 0.0003(6) 0.0023(6) 0.0007(6)
N1 0.0171(10) 0.0127(9) 0.0164(11) 0.0000(8) 0.0089(9) 0.0004(8)
N2 0.0092(9) 0.0117(9) 0.0126(10) -0.0016(7) 0.0030(8) -0.0010(7)
N3 0.0086(9) 0.0132(9) 0.0150(11) 0.0016(8) 0.0032(8) 0.0005(7)
C1 0.0131(11) 0.0160(11) 0.0126(12) -0.0025(9) 0.0037(10) -0.0006(9)
C2 0.0158(11) 0.0135(11) 0.0113(12) -0.0012(9) 0.0059(9) -0.0011(9)
C3 0.0071(10) 0.0108(10) 0.0157(13) -0.0014(9) 0.0037(9) -0.0004(8)
C4 0.0129(10) 0.0144(11) 0.0109(12) 0.0001(9) 0.0048(9) 0.0002(8)
C5 0.0122(10) 0.0146(11) 0.0106(12) -0.0003(9) 0.0019(9) 0.0024(9)
C6 0.0056(9) 0.0129(11) 0.0137(12) 0.0000(9) 0.0031(9) 0.0005(8)
C7 0.0164(12) 0.0155(12) 0.0194(14) 0.0029(10) 0.0058(11) 0.0006(9)
C8 0.0146(12) 0.0201(12) 0.0238(15) 0.0004(11) 0.0090(11) 0.0008(10)
C9 0.0226(13) 0.0117(11) 0.0240(15) -0.0005(10) 0.0137(12) 0.0013(10)
C10 0.0225(13) 0.0185(12) 0.0189(14) -0.0043(10) 0.0093(11) -0.0027(10)
C11 0.0183(12) 0.0167(11) 0.0163(14) -0.0018(10) 0.0069(11) -0.0014(10)
C12 0.0247(14) 0.0190(13) 0.0266(16) -0.0019(11) 0.0158(13) -0.0009(11)
C13 0.0101(10) 0.0166(11) 0.0132(12) -0.0018(9) 0.0032(9) 0.0002(9)
C14 0.0103(10) 0.0206(12) 0.0119(12) -0.0009(10) 0.0011(9) -0.0006(9)
C15 0.0075(10) 0.0127(10) 0.0144(12) -0.0009(9) 0.0032(9) 0.0005(8)
C16 0.0104(10) 0.0181(11) 0.0140(13) 0.0013(9) 0.0052(9) -0.0014(9)
C17 0.0099(10) 0.0168(11) 0.0125(12) 0.0007(9) 0.0023(9) -0.0011(9)
C18 0.0086(10) 0.0166(11) 0.0185(13) 0.0005(10) 0.0034(9) 0.0002(9)
C19 0.0102(10) 0.0161(11) 0.0198(14) 0.0009(10) 0.0052(10) 0.0005(9)
C20 0.0088(10) 0.0132(10) 0.0198(13) 0.0004(10) 0.0054(9) 0.0000(9)
C21 0.0089(10) 0.0159(11) 0.0154(13) 0.0022(9) 0.0018(9) 0.0015(9)
C22 0.0107(10) 0.0147(11) 0.0147(12) 0.0013(9) 0.0054(9) 0.0005(9)
C23 0.0085(10) 0.0240(13) 0.0171(13) 0.0019(10) 0.0040(10) -0.0001(9)
C24 0.0116(11) 0.0267(14) 0.0141(13) 0.0023(10) 0.0057(10) -0.0006(10)
O9 0.0305(13) 0.0386(14) 0.077(2) 0.0181(14) 0.0047(14) 0.0010(11)
O10 0.0253(13) 0.0286(13) 0.157(4) -0.0121(19) 0.0226(18) 0.0002(11)
O11 0.0381(13) 0.0336(12) 0.0271(13) 0.0004(10) 0.0163(11) 0.0047(11)

loop_
_atom_type_symbol
_atom_type_description
_atom_type_scat_dispersion_real
_atom_type_scat_dispersion_imag
_atom_type_scat_source
C C 0.0033 0.0016 'International Tables Vol C Tables 4.2.6.8 and 6.1.1.4'
H H 0.0000 0.0000 'International Tables Vol C Tables 4.2.6.8 and 6.1.1.4'
N N 0.0061 0.0033 'International Tables Vol C Tables 4.2.6.8 and 6.1.1.4'
O O 0.0106 0.0060 'International Tables Vol C Tables 4.2.6.8 and 6.1.1.4'
Cu Cu 0.3201 1.2651 'International Tables Vol C Tables 4.2.6.8 and 6.1.1.4'

loop_
_geom_angle_atom_site_label_1
_geom_angle_atom_site_label_2
_geom_angle_atom_site_label_3
_geom_angle
_geom_angle_site_symmetry_1
_geom_angle_site_symmetry_3
_geom_angle_publ_flag
O4 Cu2 O8 174.98(7) 3_666 . ?
O4 Cu2 O8 99.58(6) 3_666 3_656 ?
O4 Cu2 N2 92.19(8) 3_666 . ?
O4 Cu2 N3 85.67(8) 3_666 1_455 ?
O8 Cu2 O8 76.79(7) . 3_656 ?
O8 Cu2 N2 91.25(7) . . ?
O8 Cu2 N3 91.14(8) . 1_455 ?
N2 Cu2 O8 89.58(7) . 3_656 ?
N2 Cu2 N3 175.60(8) . 1_455 ?
N3 Cu2 O8 94.57(7) 1_455 3_656 ?
O1 Cu1 O7 90.95(7) . . ?
O1 Cu1 N1 176.27(8) . . ?
O3 Cu1 O1 88.16(7) . . ?
O3 Cu1 O7 98.06(7) . . ?
O3 Cu1 N1 88.12(8) . . ?
O5 Cu1 O1 95.23(7) . . ?
O5 Cu1 O3 172.88(7) . . ?
O5 Cu1 O7 88.16(7) . . ?
O5 Cu1 N1 88.48(8) . . ?
N1 Cu1 O7 89.52(8) . . ?
C1 O1 Cu1 123.21(15) . . ?
C3 O3 Cu1 119.74(16) . . ?
C3 O4 Cu2 122.72(16) . 3_666 ?
C4 O5 Cu1 128.45(16) . . ?
C6 O7 Cu1 117.97(16) . . ?
Cu2 O8 Cu2 103.21(7) . 3_656 ?
C6 O8 Cu2 144.12(15) . 3_656 ?
C6 O8 Cu2 112.66(15) . . ?
C7 N1 Cu1 120.40(18) . . ?
C11 N1 Cu1 121.49(17) . . ?
C11 N1 C7 118.1(2) . . ?
C13 N2 Cu2 119.72(16) . . ?
C13 N2 C17 117.0(2) . . ?
C17 N2 Cu2 122.97(17) . . ?
C22 N3 Cu2 122.87(16) . 1_655 ?
C22 N3 C23 116.4(2) . . ?
C23 N3 Cu2 120.73(17) . 1_655 ?
O1 C1 C2 118.1(2) . . ?
O2 C1 O1 123.1(2) . . ?
O2 C1 C2 118.7(2) . . ?
C1 C2 H2A 108.9 . . ?
C1 C2 H2B 108.9 . . ?
H2A C2 H2B 107.7 . . ?
C3 C2 C1 113.2(2) . . ?
C3 C2 H2A 108.9 . . ?
C3 C2 H2B 108.9 . . ?
O3 C3 O4 123.0(2) . . ?
O3 C3 C2 121.5(2) . . ?
O4 C3 C2 115.5(2) . . ?
O5 C4 C5 117.3(2) . . ?
O6 C4 O5 124.5(2) . . ?
O6 C4 C5 118.2(2) . . ?
C4 C5 H5A 109.5 . . ?
C4 C5 H5B 109.5 . . ?
H5A C5 H5B 108.1 . . ?
C6 C5 C4 110.59(19) . . ?
C6 C5 H5A 109.5 . . ?
C6 C5 H5B 109.5 . . ?
O7 C6 O8 121.4(2) . . ?
O7 C6 C5 122.0(2) . . ?
O8 C6 C5 116.6(2) . . ?
N1 C7 H7 118.7 . . ?
N1 C7 C8 122.5(3) . . ?
C8 C7 H7 118.7 . . ?
C7 C8 H8 120.1 . . ?
C7 C8 C9 119.7(3) . . ?
C9 C8 H8 120.1 . . ?
C8 C9 C10 117.2(2) . . ?
C8 C9 C12 123.2(3) . . ?
C10 C9 C12 119.6(3) . . ?
C9 C10 H10 120.0 . . ?
C11 C10 C9 120.0(3) . . ?
C11 C10 H10 120.0 . . ?
N1 C11 C10 122.4(3) . . ?
N1 C11 H11 118.8 . . ?
C10 C11 H11 118.8 . . ?
C9 C12 H12 117.4 . . ?
C12 C12 C9 125.3(4) 3_566 . ?
C12 C12 H12 117.4 3_566 . ?
N2 C13 H13 118.5 . . ?
N2 C13 C14 123.0(2) . . ?
C14 C13 H13 118.5 . . ?
C13 C14 H14 119.9 . . ?
C13 C14 C15 120.1(2) . . ?
C15 C14 H14 119.9 . . ?
C14 C15 C16 116.9(2) . . ?
C14 C15 C18 120.1(2) . . ?
C16 C15 C18 123.0(2) . . ?
C15 C16 H16 120.4 . . ?
C17 C16 C15 119.2(2) . . ?
C17 C16 H16 120.4 . . ?
N2 C17 C16 123.7(2) . . ?
N2 C17 H17 118.2 . . ?
C16 C17 H17 118.2 . . ?
C15 C18 H18 118.1 . . ?
C19 C18 C15 123.7(2) . . ?
C19 C18 H18 118.1 . . ?
C18 C19 H19 117.2 . . ?
C18 C19 C20 125.7(3) . . ?
C20 C19 H19 117.2 . . ?
C21 C20 C19 118.8(2) . . ?
C24 C20 C19 124.6(2) . . ?
C24 C20 C21 116.6(2) . . ?
C20 C21 H21 120.0 . . ?
C22 C21 C20 120.0(2) . . ?
C22 C21 H21 120.0 . . ?
N3 C22 C21 123.5(2) . . ?
N3 C22 H22 118.3 . . ?
C21 C22 H22 118.3 . . ?
N3 C23 H23 118.2 . . ?
N3 C23 C24 123.6(2) . . ?
C24 C23 H23 118.2 . . ?
C20 C24 H24 120.1 . . ?
C23 C24 C20 119.8(2) . . ?
C23 C24 H24 120.1 . . ?
H9A O9 H9B 104.5 . . ?
H10A O10 H10B 104.5 . . ?
H11A O11 H11B 104.5 . . ?

loop_
_geom_bond_atom_site_label_1
_geom_bond_atom_site_label_2
_geom_bond_distance
_geom_bond_site_symmetry_2
_geom_bond_publ_flag
Cu2 O4 1.9438(17) 3_666 ?
Cu2 O8 2.3361(16) 3_656 ?
Cu2 O8 1.9680(17) . ?
Cu2 N2 2.0277(19) . ?
Cu2 N3 2.0749(19) 1_455 ?
Cu1 O1 1.9903(17) . ?
Cu1 O3 1.9809(17) . ?
Cu1 O5 1.9624(17) . ?
Cu1 O7 2.2598(17) . ?
Cu1 N1 2.024(2) . ?
O1 C1 1.271(3) . ?
O2 C1 1.251(3) . ?
O3 C3 1.258(3) . ?
O4 Cu2 1.9438(17) 3_666 ?
O4 C3 1.268(3) . ?
O5 C4 1.283(3) . ?
O6 C4 1.234(3) . ?
O7 C6 1.242(3) . ?
O8 Cu2 2.3361(16) 3_656 ?
O8 C6 1.288(3) . ?
N1 C7 1.348(3) . ?
N1 C11 1.343(3) . ?
N2 C13 1.345(3) . ?
N2 C17 1.348(3) . ?
N3 Cu2 2.0749(19) 1_655 ?
N3 C22 1.345(3) . ?
N3 C23 1.348(3) . ?
C1 C2 1.521(3) . ?
C2 H2A 0.9900 . ?
C2 H2B 0.9900 . ?
C2 C3 1.514(3) . ?
C4 C5 1.539(3) . ?
C5 H5A 0.9900 . ?
C5 H5B 0.9900 . ?
C5 C6 1.513(3) . ?
C7 H7 0.9500 . ?
C7 C8 1.385(3) . ?
C8 H8 0.9500 . ?
C8 C9 1.394(4) . ?
C9 C10 1.396(4) . ?
C9 C12 1.472(4) . ?
C10 H10 0.9500 . ?
C10 C11 1.384(3) . ?
C11 H11 0.9500 . ?
C12 C12 1.332(6) 3_566 ?
C12 H12 0.9500 . ?
C13 H13 0.9500 . ?
C13 C14 1.380(3) . ?
C14 H14 0.9500 . ?
C14 C15 1.392(3) . ?
C15 C16 1.404(4) . ?
C15 C18 1.472(3) . ?
C16 H16 0.9500 . ?
C16 C17 1.377(3) . ?
C17 H17 0.9500 . ?
C18 H18 0.9500 . ?
C18 C19 1.337(3) . ?
C19 H19 0.9500 . ?
C19 C20 1.467(3) . ?
C20 C21 1.399(3) . ?
C20 C24 1.390(4) . ?
C21 H21 0.9500 . ?
C21 C22 1.380(3) . ?
C22 H22 0.9500 . ?
C23 H23 0.9500 . ?
C23 C24 1.387(3) . ?
C24 H24 0.9500 . ?
O9 H9A 0.8501 . ?
O9 H9B 0.8496 . ?
O10 H10A 0.8501 . ?
O10 H10B 0.8498 . ?
O11 H11A 0.8499 . ?
O11 H11B 0.8499 . ?
